data_1001522
loop_
_publ_author_name
'Martin, C'
'Maignan, A'
'Huve, M'
'Michel, C'
'Hervieu, M'
'Raveau, B'

_publ_section_title
;
The influence of alkaline-earth ions on the properties of the
"2201"superconductive cuprates: the solid solution Tl~2~Ba~2-
x~Sr~x~CuO~6+d~
;
_journal_coden_ASTM EJSCE5
_journal_name_full
;
European Journal of Solid State Inorganic Chemistry
;
_journal_page_first 7
_journal_page_last 18
_journal_volume 30
_journal_year 1993
_chemical_formula_structural 'Tl2 Sr2 Cu O6'
_chemical_formula_sum 'Cu O6 Sr2 Tl2'
_chemical_name_systematic 'Dithallium distrontium copper oxide'
_space_group_IT_number 139
_symmetry_cell_setting tetragonal
_symmetry_Int_Tables_number 139
_symmetry_space_group_name_Hall '-I 4 2'
_symmetry_space_group_name_H-M 'I 4/m m m'
_cell_angle_alpha 90
_cell_angle_beta 90
_cell_angle_gamma 90
_cell_formula_units_Z 2
_cell_length_a 3.7464(1)
_cell_length_b 3.7464(1)
_cell_length_c 22.3013(5)
_cell_volume 313.0
_refine_ls_R_factor_all 0.075
_cod_database_code 1001522

loop_
_symmetry_equiv_pos_as_xyz
x,y,z
-x,-y,z
-x,y,z
x,-y,z
-y,x,z
y,-x,z
y,x,z
-y,-x,z
-x,-y,-z
x,y,-z
x,-y,-z
-x,y,-z
y,-x,-z
-y,x,-z
-y,-x,-z
y,x,-z
1/2+x,1/2+y,1/2+z
1/2-x,1/2-y,1/2+z
1/2-x,1/2+y,1/2+z
1/2+x,1/2-y,1/2+z
1/2-y,1/2+x,1/2+z
1/2+y,1/2-x,1/2+z
1/2+y,1/2+x,1/2+z
1/2-y,1/2-x,1/2+z
1/2-x,1/2-y,1/2-z
1/2+x,1/2+y,1/2-z
1/2+x,1/2-y,1/2-z
1/2-x,1/2+y,1/2-z
1/2+y,1/2-x,1/2-z
1/2-y,1/2+x,1/2-z
1/2-y,1/2-x,1/2-z
1/2+y,1/2+x,1/2-z

loop_
_atom_site_label
_atom_site_type_symbol
_atom_site_symmetry_multiplicity
_atom_site_Wyckoff_symbol
_atom_site_fract_x
_atom_site_fract_y
_atom_site_fract_z
_atom_site_occupancy
_atom_site_attached_hydrogens
_atom_site_calc_flag
Tl1 Tl3+ 16 n 0.044(5) 0. 0.2009(1) 0.25 0 d
Sr1 Sr2+ 4 e 0.5 0.5 0.0806(2) 1. 0 d
Cu1 Cu2+ 2 a 0. 0. 0. 1. 0 d
O1 O2- 4 c 0. 0.5 0. 1. 0 d
O2 O2- 4 e 0. 0. 0.107(1) 1. 0 d
O3 O2- 16 n 0.58(1) 0. 0.206(1) 0.25 0 d

loop_
_atom_type_symbol
_atom_type_oxidation_number
Tl3+ 3.000
Sr2+ 2.000
Cu2+ 2.000
O2- -2.000
